data_1530800
loop_
_publ_author_name
'Sokolov, Yu.A.'
'Maksimov, B.A.'
'Ilyukhin, V.V.'
'Belov, N.V.'

_publ_section_title
;
 The low temperature determination of the crystal structure of sodium
 alumogermanate Na8 Al6 Ge6 O24 (C O3) (H2 O)3
;
_journal_name_full 'Doklady Akademii Nauk SSSR'
_journal_page_first 113
_journal_page_last 115
_journal_volume 243
_journal_year 1978
_chemical_formula_sum 'C H3.28 Al6 Ge6 Na8 O28.64'
_chemical_name_systematic 'Na8 (Al6 Ge6 O24) (C O3) (H2 O)1.64'
_space_group_IT_number 159
_symmetry_space_group_name_Hall 'P 3 -2c'
_symmetry_space_group_name_H-M 'P 3 1 c'
_cell_angle_alpha 90
_cell_angle_beta 90
_cell_angle_gamma 120
_cell_formula_units_Z 2
_cell_length_a 12.869
_cell_length_b 12.869
_cell_length_c 10.45
_cell_volume 1498.775
_citation_journal_id_ASTM DANKAS
_cod_data_source_file Sokolov_DANKAS_1978_1148.cif
_cod_data_source_block C1H3.28Al6Ge6Na8O28.64
_cod_original_formula_sum 'C1 H3.28 Al6 Ge6 Na8 O28.64'
_cod_database_code 1530800

loop_
_symmetry_equiv_pos_as_xyz
x,y,z
-y,x-y,z
-x+y,-x,z
y,x,z+1/2
-x,-x+y,z+1/2
x-y,-y,z+1/2

loop_
_atom_site_label
_atom_site_type_symbol
_atom_site_fract_x
_atom_site_fract_y
_atom_site_fract_z
_atom_site_occupancy
_atom_site_U_iso_or_equiv
O4 O-2 0.277 0.139 0.452 1 0.0
Na1 Na+1 0 0 0.417 1 0.0
Al2 Al+3 0.4178 0.08663 0.7499 1 0.0
O1 O-2 0.1 0.199 0.478 1 0.0
O2 O-2 0.037 0.378 0.41 1 0.0
Na2 Na+1 0.6667 0.3333 0.61 1 0.0
O7 O-2 0.341 0.381 0.413 1 0.0
O5 O-2 0.474 0.237 0.733 1 0.0
Na3 Na+1 0.552 0.103 0.049 1 0.0
Ge2 Ge+4 0.4178 0.334 0.7501 1 0.0
O10 O-2 0.608 0.208 0.4 0.33 0.0
Al1 Al+3 0.7463 0.0019 0 1 0.0
Na4 Na+1 0.386 0.193 0.259 1 0.0
O3 O-2 0.286 -0.005 0.663 1 0.0
O6 O-2 0.289 0.294 0.66 1 0.0
O8 O-2 0.524 0.05 0.703 1 0.0
O11 O-2 0 0 0.207 0.42 0.0
C1 C+4 0.6667 0.3333 0.156 1 0.0
Ge1 Ge+4 0.0008 0.2529 0.5 1 0.0
O12 O-2 0.6667 0.3333 0.895 0.22 0.0
O9 O-2 0.554 0.277 0.138 1 0.0
